data_1507041
loop_
_publ_author_name
'Schulz, Mark J.'
'Coats, Steven J.'
'Hlasta, Dennis J.'

_publ_section_title
;
 Microwave-assisted preparation of aryltetrazoleboronate esters.
;
_journal_issue 19
_journal_name_full 'Organic letters'
_journal_page_first 3265
_journal_page_last 3268
_journal_paper_doi 10.1021/ol048896q
_journal_volume 6
_journal_year 2004
_chemical_formula_sum 'C17 H24 F3 N O3 Sn'
_chemical_formula_weight 466.06
_chemical_name_systematic
; 
 ? 
;
_space_group_IT_number 14
_symmetry_cell_setting monoclinic
_symmetry_space_group_name_Hall '-P 2yn'
_symmetry_space_group_name_H-M 'P 1 21/n 1'
_atom_sites_solution_hydrogens geom
_atom_sites_solution_primary direct
_atom_sites_solution_secondary difmap
_audit_creation_method SHELXL-97
_cell_angle_alpha 90.00
_cell_angle_beta 94.8260(10)
_cell_angle_gamma 90.00
_cell_formula_units_Z 4
_cell_length_a 11.5732(7)
_cell_length_b 13.1817(8)
_cell_length_c 13.4093(8)
_cell_measurement_reflns_used 6757
_cell_measurement_temperature 193(2)
_cell_measurement_theta_max 30.453
_cell_measurement_theta_min 4.037
_cell_volume 2038.4(2)
_computing_cell_refinement 'Bruker SAINT'
_computing_data_collection 'Bruker SMART'
_computing_data_reduction 'Bruker SAINT'
_computing_molecular_graphics 'Bruker SHELXTL'
_computing_publication_material 'Bruker SHELXTL'
_computing_structure_refinement 'Bruker SHELXTL'
_computing_structure_solution 'Bruker SHELXTL'
_diffrn_ambient_temperature 193(2)
_diffrn_measured_fraction_theta_full 0.969
_diffrn_measured_fraction_theta_max 0.969
_diffrn_measurement_device_type 'Bruker SMART APEX CCD area detector'
_diffrn_measurement_method 'phi and omega scans'
_diffrn_radiation_monochromator graphite
_diffrn_radiation_source 'fine-focus sealed tube'
_diffrn_radiation_type MoK\a
_diffrn_radiation_wavelength 0.71073
_diffrn_reflns_av_R_equivalents 0.0333
_diffrn_reflns_av_sigmaI/netI 0.0232
_diffrn_reflns_limit_h_max 16
_diffrn_reflns_limit_h_min -16
_diffrn_reflns_limit_k_max 18
_diffrn_reflns_limit_k_min -18
_diffrn_reflns_limit_l_max 19
_diffrn_reflns_limit_l_min -19
_diffrn_reflns_number 20878
_diffrn_reflns_theta_full 30.50
_diffrn_reflns_theta_max 30.50
_diffrn_reflns_theta_min 3.86
_diffrn_standards_decay_% 0.00
_exptl_absorpt_coefficient_mu 1.294
_exptl_absorpt_correction_T_max 0.6280
_exptl_absorpt_correction_T_min 0.5227
_exptl_absorpt_correction_type empirical
_exptl_crystal_colour colorless
_exptl_crystal_density_diffrn 1.519
_exptl_crystal_density_meas 0
_exptl_crystal_density_method 'not measured'
_exptl_crystal_description chunk
_exptl_crystal_F_000 936
_exptl_crystal_size_max 0.17
_exptl_crystal_size_mid 0.138
_exptl_crystal_size_min 0.06
_refine_diff_density_max 0.955
_refine_diff_density_min -0.817
_refine_diff_density_rms 0.091
_refine_ls_extinction_method none
_refine_ls_goodness_of_fit_ref 1.059
_refine_ls_hydrogen_treatment mixed
_refine_ls_matrix_type full
_refine_ls_number_parameters 334
_refine_ls_number_reflns 6026
_refine_ls_number_restraints 0
_refine_ls_restrained_S_all 1.059
_refine_ls_R_factor_all 0.0316
_refine_ls_R_factor_gt 0.0288
_refine_ls_shift/su_max 0.001
_refine_ls_shift/su_mean 0.000
_refine_ls_structure_factor_coef Fsqd
_refine_ls_weighting_details 'calc w=1/[\s^2^(Fo^2^)+(0.0550P)^2^+0.3164P] where P=(Fo^2^+2Fc^2^)/3'
_refine_ls_weighting_scheme calc
_refine_ls_wR_factor_gt 0.0805
_refine_ls_wR_factor_ref 0.0823
_reflns_number_gt 5418
_reflns_number_total 6026
_reflns_threshold_expression >2sigma(I)
_cod_data_source_file ol048896qsi20040611_125150.cif
_cod_data_source_block cgs4
_cod_depositor_comments
;
The following automatic conversions were performed:

'_symmetry_cell_setting' value 'Monoclinic' changed to 'monoclinic'
according to /home/saulius/struct/CIF-dictionaries/cif_core.dic
dictionary named 'cif_core.dic' version 2.4.1 from 2010-06-29.

Automatic conversion script
Id: cif_fix_values 1715 2011-07-08 13:25:40Z adriana 
;
_cod_original_sg_symbol_H-M P2(1)/n
_cod_database_code 1507041

loop_
_symmetry_equiv_pos_as_xyz
'x, y, z'
'-x+1/2, y+1/2, -z+1/2'
'-x, -y, -z'
'x-1/2, -y-1/2, z-1/2'

loop_
_atom_site_label
_atom_site_type_symbol
_atom_site_fract_x
_atom_site_fract_y
_atom_site_fract_z
_atom_site_U_iso_or_equiv
_atom_site_adp_type
_atom_site_occupancy
_atom_site_symmetry_multiplicity
_atom_site_calc_flag
_atom_site_refinement_flags
Sn Sn 0.330930(9) 0.382706(8) 0.143896(8) 0.02547(6) Uani 1 1 d .
O1 O 0.23720(12) 0.49776(11) 0.04690(10) 0.0365(3) Uani 1 1 d .
O2 O 0.18452(15) 0.60322(11) 0.16626(12) 0.0416(3) Uani 1 1 d .
N N 0.85208(17) 0.69644(18) 0.31135(17) 0.0526(5) Uani 1 1 d .
C1 C 0.47209(14) 0.48053(13) 0.19264(13) 0.0277(3) Uani 1 1 d .
C2 C 0.46140(16) 0.56709(16) 0.25055(16) 0.0359(4) Uani 1 1 d .
H2 H 0.392(3) 0.591(2) 0.266(2) 0.047(7) Uiso 1 1 d .
C3 C 0.5581(2) 0.62494(16) 0.2828(2) 0.0388(5) Uani 1 1 d .
H3 H 0.550(2) 0.676(2) 0.319(2) 0.055(8) Uiso 1 1 d .
C4 C 0.66571(17) 0.59624(16) 0.25536(15) 0.0329(4) Uani 1 1 d .
C5 C 0.67852(17) 0.51174(17) 0.19666(17) 0.0395(4) Uani 1 1 d .
H5 H 0.755(2) 0.495(2) 0.176(2) 0.055(8) Uiso 1 1 d .
C6 C 0.58202(17) 0.45414(16) 0.16551(16) 0.0368(4) Uani 1 1 d .
H6 H 0.592(3) 0.401(2) 0.126(2) 0.049(8) Uiso 1 1 d .
C7 C 0.76841(18) 0.65370(17) 0.28768(16) 0.0397(4) Uani 1 1 d .
C8 C 0.18499(16) 0.57289(15) 0.08058(15) 0.0326(4) Uani 1 1 d .
C9 C 0.1138(3) 0.6331(2) -0.0020(2) 0.0505(6) Uani 1 1 d .
F1 F 0.1847(3) 0.6811(3) -0.0585(3) 0.1000(14) Uani 0.60 1 d P
F1' F 0.1495(7) 0.7266(6) -0.0036(6) 0.106(2) Uiso 0.40 1 d P
F2 F 0.0439(5) 0.6963(5) 0.0287(3) 0.109(2) Uani 0.60 1 d P
F2' F 0.0092(8) 0.6484(6) 0.0273(7) 0.094(3) Uiso 0.40 1 d P
F3 F 0.0605(3) 0.5667(3) -0.0719(2) 0.0657(8) Uani 0.60 1 d P
F3' F 0.1031(6) 0.6036(5) -0.0862(5) 0.0776(18) Uiso 0.40 1 d P
C11 C 0.36872(18) 0.30243(16) 0.01242(15) 0.0341(4) Uani 1 1 d .
H11A H 0.399(2) 0.348(2) -0.031(2) 0.046(7) Uiso 1 1 d .
H11B H 0.425(2) 0.2579(19) 0.0316(17) 0.037(6) Uiso 1 1 d .
C12 C 0.26688(19) 0.24546(16) -0.04099(14) 0.0373(4) Uani 1 1 d .
H12A H 0.207(2) 0.294(2) -0.0639(19) 0.048(7) Uiso 1 1 d .
H12B H 0.302(2) 0.211(2) -0.108(2) 0.061(8) Uiso 1 1 d .
C13 C 0.2202(3) 0.1622(2) 0.02097(18) 0.0499(6) Uani 1 1 d .
H13A H 0.188(2) 0.191(2) 0.078(2) 0.048(7) Uiso 1 1 d .
H13B H 0.292(4) 0.122(2) 0.041(3) 0.081(12) Uiso 1 1 d .
C14 C 0.1285(3) 0.0965(3) -0.0346(3) 0.0618(8) Uani 1 1 d .
H14A H 0.161(3) 0.070(3) -0.081(3) 0.065(10) Uiso 1 1 d .
H14B H 0.105(3) 0.038(3) -0.004(3) 0.080(11) Uiso 1 1 d .
H14C H 0.081(4) 0.140(3) -0.055(3) 0.085(14) Uiso 1 1 d .
C21 C 0.19049(16) 0.35758(17) 0.23431(15) 0.0329(4) Uani 1 1 d .
H21A H 0.182(2) 0.284(2) 0.2376(18) 0.044(7) Uiso 1 1 d .
H21B H 0.118(3) 0.388(2) 0.198(3) 0.070(11) Uiso 1 1 d .
C22 C 0.2106(2) 0.4023(2) 0.33874(17) 0.0429(5) Uani 1 1 d .
H22A H 0.277(3) 0.371(2) 0.373(3) 0.070(11) Uiso 1 1 d .
H22B H 0.225(3) 0.482(2) 0.328(2) 0.061(8) Uiso 1 1 d .
C23 C 0.1078(3) 0.3847(2) 0.4018(2) 0.0600(8) Uani 1 1 d .
H23A H 0.136(4) 0.408(3) 0.471(4) 0.092(13) Uiso 1 1 d .
H23B H 0.101(3) 0.310(3) 0.403(2) 0.070(9) Uiso 1 1 d .
C24 C 0.0004(3) 0.4412(3) 0.3649(3) 0.0765(10) Uani 1 1 d .
H24A H -0.056(3) 0.435(3) 0.417(3) 0.095(11) Uiso 1 1 d .
H24B H 0.018(4) 0.521(4) 0.354(3) 0.124(16) Uiso 1 1 d .
H24C H -0.027(3) 0.415(3) 0.299(3) 0.069(10) Uiso 1 1 d .
O1W O 0.42730(14) 0.25852(12) 0.24451(13) 0.0408(3) Uani 1 1 d .
H1W1 H 0.488(4) 0.237(3) 0.230(3) 0.080(11) Uiso 1 1 d .
H1W2 H 0.398(3) 0.210(3) 0.266(3) 0.086(12) Uiso 1 1 d .

loop_
_atom_site_aniso_label
_atom_site_aniso_U_11
_atom_site_aniso_U_22
_atom_site_aniso_U_33
_atom_site_aniso_U_23
_atom_site_aniso_U_13
_atom_site_aniso_U_12
Sn 0.02236(8) 0.02500(8) 0.02950(8) -0.00266(4) 0.00492(5) -0.00019(4)
O1 0.0366(7) 0.0367(7) 0.0365(7) -0.0004(5) 0.0044(5) 0.0122(6)
O2 0.0445(8) 0.0410(8) 0.0390(8) -0.0058(6) 0.0016(6) 0.0113(6)
N 0.0358(9) 0.0557(12) 0.0661(13) -0.0056(10) 0.0032(9) -0.0131(9)
C1 0.0251(7) 0.0264(8) 0.0317(8) 0.0016(6) 0.0033(6) -0.0006(6)
C2 0.0246(8) 0.0352(10) 0.0484(11) -0.0108(8) 0.0054(7) -0.0008(7)
C3 0.0310(10) 0.0344(10) 0.0506(13) -0.0125(8) 0.0015(9) -0.0027(7)
C4 0.0302(9) 0.0350(9) 0.0336(9) 0.0037(7) 0.0029(7) -0.0075(7)
C5 0.0260(8) 0.0423(11) 0.0517(12) -0.0052(9) 0.0116(8) -0.0029(8)
C6 0.0309(9) 0.0346(9) 0.0461(11) -0.0093(8) 0.0110(8) -0.0027(7)
C7 0.0332(9) 0.0423(11) 0.0438(11) 0.0002(9) 0.0046(8) -0.0077(8)
C8 0.0268(8) 0.0334(9) 0.0375(9) 0.0031(7) 0.0020(7) 0.0057(7)
C9 0.0549(15) 0.0516(13) 0.0436(13) 0.0031(10) -0.0046(11) 0.0230(11)
F1 0.092(2) 0.109(3) 0.103(3) 0.084(2) 0.035(2) 0.033(2)
F2 0.137(4) 0.135(4) 0.0532(17) -0.006(2) -0.005(2) 0.124(4)
F3 0.0618(17) 0.074(2) 0.0552(15) 0.0035(14) -0.0288(13) 0.0079(16)
C11 0.0357(9) 0.0319(9) 0.0358(9) -0.0041(7) 0.0095(7) 0.0034(7)
C12 0.0452(11) 0.0354(10) 0.0312(9) -0.0058(7) 0.0028(8) 0.0027(8)
C13 0.0618(15) 0.0471(13) 0.0407(11) -0.0057(9) 0.0030(10) -0.0175(11)
C14 0.069(2) 0.0515(16) 0.0636(18) -0.0186(15) -0.0008(15) -0.0154(15)
C21 0.0256(8) 0.0367(9) 0.0374(9) -0.0032(8) 0.0081(7) -0.0029(7)
C22 0.0393(11) 0.0578(13) 0.0328(10) -0.0053(9) 0.0096(9) 0.0021(10)
C23 0.072(2) 0.0639(19) 0.0482(16) 0.0020(11) 0.0317(14) -0.0020(13)
C24 0.0511(16) 0.102(3) 0.082(2) -0.013(2) 0.0364(16) 0.0026(16)
O1W 0.0320(7) 0.0385(8) 0.0535(9) 0.0160(7) 0.0117(6) 0.0063(6)

loop_
_atom_type_symbol
_atom_type_description
_atom_type_scat_dispersion_real
_atom_type_scat_dispersion_imag
_atom_type_scat_source
C C 0.0033 0.0016 'International Tables Vol C Tables 4.2.6.8 and 6.1.1.4'
H H 0.0000 0.0000 'International Tables Vol C Tables 4.2.6.8 and 6.1.1.4'
N N 0.0061 0.0033 'International Tables Vol C Tables 4.2.6.8 and 6.1.1.4'
O O 0.0106 0.0060 'International Tables Vol C Tables 4.2.6.8 and 6.1.1.4'
F F 0.0171 0.0103 'International Tables Vol C Tables 4.2.6.8 and 6.1.1.4'
Sn Sn -0.6537 1.4246 'International Tables Vol C Tables 4.2.6.8 and 6.1.1.4'

loop_
_geom_angle_atom_site_label_1
_geom_angle_atom_site_label_2
_geom_angle_atom_site_label_3
_geom_angle
C11 Sn C21 127.71(8)
C11 Sn C1 110.31(7)
C21 Sn C1 121.23(7)
C11 Sn O1 88.78(7)
C21 Sn O1 94.64(7)
C1 Sn O1 95.17(6)
C11 Sn O1W 90.49(7)
C21 Sn O1W 85.00(7)
C1 Sn O1W 86.04(6)
O1 Sn O1W 178.75(6)
C8 O1 Sn 123.42(12)
C2 C1 C6 118.38(17)
C2 C1 Sn 124.27(13)
C6 C1 Sn 117.34(13)
C1 C2 C3 121.02(18)
C1 C2 H2 122.6(19)
C3 C2 H2 116.2(19)
C4 C3 C2 119.13(19)
C4 C3 H3 121(2)
C2 C3 H3 120(2)
C5 C4 C3 121.05(18)
C5 C4 C7 118.00(19)
C3 C4 C7 120.96(19)
C4 C5 C6 119.48(18)
C4 C5 H5 119.4(16)
C6 C5 H5 121.0(16)
C5 C6 C1 120.93(18)
C5 C6 H6 118(2)
C1 C6 H6 121(2)
N C7 C4 177.3(3)
O2 C8 O1 129.44(18)
O2 C8 C9 117.64(18)
O1 C8 C9 112.92(18)
F3' C9 F2 120.6(4)
F3' C9 F1' 107.5(5)
F2 C9 F1' 65.8(5)
F3' C9 F2' 107.9(6)
F2 C9 F2' 33.7(4)
F1' C9 F2' 99.3(5)
F3' C9 F1 68.5(4)
F2 C9 F1 108.5(4)
F1' C9 F1 47.5(4)
F2' C9 F1 136.5(4)
F3' C9 F3 31.7(3)
F2 C9 F3 112.2(4)
F1' C9 F3 135.2(4)
F2' C9 F3 86.0(4)
F1 C9 F3 100.1(3)
F3' C9 C8 121.3(4)
F2 C9 C8 115.2(3)
F1' C9 C8 110.4(4)
F2' C9 C8 108.2(5)
F1 C9 C8 109.8(3)
F3 C9 C8 109.9(2)
F1' F1 C9 65.1(4)
F1' F1 F3' 107.7(6)
C9 F1 F3' 51.4(3)
F1 F1' C9 67.4(5)
F1 F1' F2 117.0(7)
C9 F1' F2 55.5(4)
F2' F2 C9 77.9(8)
F2' F2 F1' 136.0(10)
C9 F2 F1' 58.7(4)
F2 F2' C9 68.4(8)
F3' F3 C9 59.1(6)
F3 F3' C9 89.3(7)
F3 F3' F1 149.3(9)
C9 F3' F1 60.2(4)
C12 C11 Sn 115.38(13)
C12 C11 H11A 109.9(17)
Sn C11 H11A 108.3(18)
C12 C11 H11B 109.0(16)
Sn C11 H11B 106.4(15)
H11A C11 H11B 108(2)
C13 C12 C11 113.53(18)
C13 C12 H12A 112.0(15)
C11 C12 H12A 109.0(15)
C13 C12 H12B 109.1(15)
C11 C12 H12B 104.8(15)
H12A C12 H12B 108(2)
C12 C13 C14 114.5(2)
C12 C13 H13A 109.8(17)
C14 C13 H13A 107.9(17)
C12 C13 H13B 102(2)
C14 C13 H13B 111(2)
H13A C13 H13B 111(3)
C13 C14 H14A 105(2)
C13 C14 H14B 118(2)
H14A C14 H14B 99(3)
C13 C14 H14C 101(3)
H14A C14 H14C 112(4)
H14B C14 H14C 121(4)
C22 C21 Sn 113.49(14)
C22 C21 H21A 110.6(15)
Sn C21 H21A 105.6(15)
C22 C21 H21B 110(2)
Sn C21 H21B 108(2)
H21A C21 H21B 109(2)
C21 C22 C23 112.5(2)
C21 C22 H22A 109(2)
C23 C22 H22A 108(2)
C21 C22 H22B 105.9(16)
C23 C22 H22B 110.9(16)
H22A C22 H22B 111(2)
C24 C23 C22 113.8(3)
C24 C23 H23A 110(3)
C22 C23 H23A 105(3)
C24 C23 H23B 116(2)
C22 C23 H23B 102.9(19)
H23A C23 H23B 108(3)
C23 C24 H24A 107(2)
C23 C24 H24B 112(2)
H24A C24 H24B 108(3)
C23 C24 H24C 109(2)
H24A C24 H24C 115(3)
H24B C24 H24C 105(3)
Sn O1W H1W1 120(3)
Sn O1W H1W2 125(3)
H1W1 O1W H1W2 103(4)

loop_
_geom_bond_atom_site_label_1
_geom_bond_atom_site_label_2
_geom_bond_distance
Sn C11 2.1328(19)
Sn C21 2.1338(18)
Sn C1 2.1399(17)
Sn O1 2.2206(13)
Sn O1W 2.3433(15)
O1 C8 1.263(2)
O2 C8 1.217(3)
N C7 1.142(3)
C1 C2 1.392(3)
C1 C6 1.396(2)
C2 C3 1.392(3)
C2 H2 0.90(3)
C3 C4 1.381(3)
C3 H3 0.84(3)
C4 C5 1.379(3)
C4 C7 1.445(3)
C5 C6 1.385(3)
C5 H5 0.98(3)
C6 H6 0.90(3)
C8 C9 1.542(3)
C9 F3' 1.192(7)
C9 F2 1.255(4)
C9 F1' 1.301(8)
C9 F2' 1.320(10)
C9 F1 1.324(5)
C9 F3 1.389(4)
F1 F1' 1.057(8)
F1 F3' 1.420(8)
F1' F2 1.389(10)
F2 F2' 0.748(10)
F3 F3' 0.729(6)
C11 C12 1.524(3)
C11 H11A 0.92(3)
C11 H11B 0.90(3)
C12 C13 1.504(3)
C12 H12A 0.98(3)
C12 H12B 1.12(3)
C13 C14 1.516(4)
C13 H13A 0.95(3)
C13 H13B 1.00(4)
C14 H14A 0.84(4)
C14 H14B 0.93(4)
C14 H14C 0.82(4)
C21 C22 1.519(3)
C21 H21A 0.97(3)
C21 H21B 1.01(4)
C22 C23 1.534(4)
C22 H22A 0.95(4)
C22 H22B 1.07(3)
C23 C24 1.497(5)
C23 H23A 1.00(5)
C23 H23B 0.98(4)
C24 H24A 1.00(4)
C24 H24B 1.08(5)
C24 H24C 0.97(4)
O1W H1W1 0.80(4)
O1W H1W2 0.79(4)

loop_
_geom_torsion_atom_site_label_1
_geom_torsion_atom_site_label_2
_geom_torsion_atom_site_label_3
_geom_torsion_atom_site_label_4
_geom_torsion
C11 Sn O1 C8 177.61(16)
C21 Sn O1 C8 49.87(16)
C1 Sn O1 C8 -72.11(16)
O1W Sn O1 C8 123(2)
C11 Sn C1 C2 155.76(17)
C21 Sn C1 C2 -33.47(19)
O1 Sn C1 C2 65.15(17)
O1W Sn C1 C2 -115.18(17)
C11 Sn C1 C6 -25.33(17)
C21 Sn C1 C6 145.44(15)
O1 Sn C1 C6 -115.94(15)
O1W Sn C1 C6 63.73(15)
C6 C1 C2 C3 -1.4(3)
Sn C1 C2 C3 177.45(18)
C1 C2 C3 C4 0.9(4)
C2 C3 C4 C5 0.2(4)
C2 C3 C4 C7 -179.6(2)
C3 C4 C5 C6 -0.7(3)
C7 C4 C5 C6 179.1(2)
C4 C5 C6 C1 0.1(3)
C2 C1 C6 C5 1.0(3)
Sn C1 C6 C5 -178.01(17)
C5 C4 C7 N -1(6)
C3 C4 C7 N 178(100)
Sn O1 C8 O2 8.3(3)
Sn O1 C8 C9 -172.47(16)
O2 C8 C9 F3' -174.2(5)
O1 C8 C9 F3' 6.5(5)
O2 C8 C9 F2 -13.3(6)
O1 C8 C9 F2 167.3(5)
O2 C8 C9 F1' 58.8(5)
O1 C8 C9 F1' -120.6(5)
O2 C8 C9 F2' -48.9(5)
O1 C8 C9 F2' 131.8(4)
O2 C8 C9 F1 109.5(3)
O1 C8 C9 F1 -69.8(4)
O2 C8 C9 F3 -141.3(3)
O1 C8 C9 F3 39.4(3)
F3' C9 F1 F1' 143.2(6)
F2 C9 F1 F1' 26.8(6)
F2' C9 F1 F1' 49.5(9)
F3 C9 F1 F1' 144.5(5)
C8 C9 F1 F1' -100.0(5)
F2 C9 F1 F3' -116.4(5)
F1' C9 F1 F3' -143.2(6)
F2' C9 F1 F3' -93.7(8)
F3 C9 F1 F3' 1.3(4)
C8 C9 F1 F3' 116.8(4)
F3' F1 F1' C9 29.4(4)
C9 F1 F1' F2 -25.7(5)
F3' F1 F1' F2 3.7(8)
F3' C9 F1' F1 -35.8(6)
F2 C9 F1' F1 -152.1(5)
F2' C9 F1' F1 -148.0(6)
F3 C9 F1' F1 -54.2(8)
C8 C9 F1' F1 98.5(4)
F3' C9 F1' F2 116.3(5)
F2' C9 F1' F2 4.1(6)
F1 C9 F1' F2 152.1(5)
F3 C9 F1' F2 97.8(6)
C8 C9 F1' F2 -109.4(3)
F3' C9 F2 F2' 75.9(10)
F1' C9 F2 F2' 172.7(10)
F1 C9 F2 F2' 151.3(9)
F3 C9 F2 F2' 41.6(9)
C8 C9 F2 F2' -85.2(9)
F3' C9 F2 F1' -96.8(6)
F2' C9 F2 F1' -172.7(10)
F1 C9 F2 F1' -21.3(4)
F3 C9 F2 F1' -131.0(5)
C8 C9 F2 F1' 102.2(5)
F1 F1' F2 F2' 18.7(16)
C9 F1' F2 F2' -10.4(14)
F1 F1' F2 C9 29.0(5)
F1' F2 F2' C9 9.1(12)
F3' C9 F2' F2 -118.7(8)
F1' C9 F2' F2 -6.8(9)
F1 C9 F2' F2 -41.4(12)
F3 C9 F2' F2 -142.0(8)
C8 C9 F2' F2 108.4(8)
F2 C9 F3 F3' 112.7(8)
F1' C9 F3 F3' 35.2(9)
F2' C9 F3 F3' 134.3(8)
F1 C9 F3 F3' -2.3(7)
C8 C9 F3 F3' -117.7(7)
C9 F3 F3' F1 4.1(13)
F2 C9 F3' F3 -83.0(8)
F1' C9 F3' F3 -154.8(7)
F2' C9 F3' F3 -48.6(8)
F1 C9 F3' F3 177.6(8)
C8 C9 F3' F3 76.9(8)
F2 C9 F3' F1 99.4(6)
F1' C9 F3' F1 27.6(5)
F2' C9 F3' F1 133.8(5)
F3 C9 F3' F1 -177.6(8)
C8 C9 F3' F1 -100.7(4)
F1' F1 F3' F3 -39.5(18)
C9 F1 F3' F3 -4.7(15)
F1' F1 F3' C9 -34.8(5)
C21 Sn C11 C12 21.0(2)
C1 Sn C11 C12 -169.00(14)
O1 Sn C11 C12 -73.94(15)
O1W Sn C11 C12 105.04(15)
Sn C11 C12 C13 -63.1(2)
C11 C12 C13 C14 -173.1(2)
C11 Sn C21 C22 160.66(15)
C1 Sn C21 C22 -8.4(2)
O1 Sn C21 C22 -107.29(17)
O1W Sn C21 C22 73.91(17)
Sn C21 C22 C23 179.16(19)
C21 C22 C23 C24 -67.4(3)
